data_2229541
loop_
_publ_author_name
'Gao, Zhu-Qing'
'Lv, Dong-Yu'
'Li, Hong-Ji'
'Gu, Jin-Zhong'

_publ_section_title
;
 Poly[diaquatris(\m~4~-1,3-phenylenediacetato)dineodymium(III)]
;
_journal_coeditor_code WM2461
_journal_issue 3
_journal_name_full 'Acta Crystallographica Section E'
_journal_page_first m387
_journal_paper_doi 10.1107/S1600536811006817
_journal_volume 67
_journal_year 2011
_chemical_formula_iupac '[Nd2 (C10 H8 O4)3 (H2 O)2]'
_chemical_formula_moiety 'C30 H28 Nd2 O14'
_chemical_formula_sum 'C30 H28 Nd2 O14'
_chemical_formula_weight 901.00
_chemical_name_common
;
Poly[diaquatris(\m~4~-1,3-phenylenediacetato)dineodymium(III)]
;
_chemical_name_systematic
;
Poly[diaquatris[\m~4~-2,2'-(<i>m</i>-phenylene)diacetato]dineodymium(III)]
;
_space_group_IT_number 2
_symmetry_cell_setting triclinic
_symmetry_space_group_name_Hall '-P 1'
_symmetry_space_group_name_H-M 'P -1'
_atom_sites_solution_hydrogens geom
_atom_sites_solution_primary direct
_atom_sites_solution_secondary difmap
_audit_creation_method SHELXL-97
_cell_angle_alpha 105.619(5)
_cell_angle_beta 97.202(5)
_cell_angle_gamma 92.625(6)
_cell_formula_units_Z 2
_cell_length_a 10.4846(13)
_cell_length_b 11.9660(16)
_cell_length_c 12.3514(16)
_cell_measurement_reflns_used 5315
_cell_measurement_temperature 296(2)
_cell_measurement_theta_max 25.30
_cell_measurement_theta_min 1.73
_cell_volume 1475.5(3)
_computing_cell_refinement 'SAINT (Bruker, 1997)'
_computing_data_collection 'SMART (Bruker, 1997)'
_computing_data_reduction 'SAINT (Bruker, 1997)'
_computing_molecular_graphics 'XP in SHELXTL (Sheldrick, 2008) and DIAMOND (Brandenburg, 2006)'
_computing_publication_material 'publCIF (Westrip, 2010)'
_computing_structure_refinement 'SHELXL97 (Sheldrick, 2008)'
_computing_structure_solution 'SHELXS97 (Sheldrick, 2008)'
_diffrn_ambient_temperature 296(2)
_diffrn_detector_area_resol_mean 0
_diffrn_measured_fraction_theta_full 0.987
_diffrn_measured_fraction_theta_max 0.987
_diffrn_measurement_device_type 'Bruker SMART CCD'
_diffrn_measurement_method '\f and \w'
_diffrn_radiation_monochromator graphite
_diffrn_radiation_source 'fine-focus sealed tube'
_diffrn_radiation_type MoK\a
_diffrn_radiation_wavelength 0.71073
_diffrn_reflns_av_R_equivalents 0.0131
_diffrn_reflns_av_sigmaI/netI 0.0251
_diffrn_reflns_limit_h_max 12
_diffrn_reflns_limit_h_min -12
_diffrn_reflns_limit_k_max 14
_diffrn_reflns_limit_k_min -12
_diffrn_reflns_limit_l_max 14
_diffrn_reflns_limit_l_min -14
_diffrn_reflns_number 7865
_diffrn_reflns_theta_full 25.30
_diffrn_reflns_theta_max 25.30
_diffrn_reflns_theta_min 1.73
_exptl_absorpt_coefficient_mu 3.554
_exptl_absorpt_correction_T_max 0.5801
_exptl_absorpt_correction_T_min 0.5155
_exptl_absorpt_correction_type multi-scan
_exptl_absorpt_process_details '(SADABS; Bruker, 1997)'
_exptl_crystal_colour colorless
_exptl_crystal_density_diffrn 2.028
_exptl_crystal_density_method 'not measured'
_exptl_crystal_description block
_exptl_crystal_F_000 880
_exptl_crystal_size_max 0.24
_exptl_crystal_size_mid 0.22
_exptl_crystal_size_min 0.20
_refine_diff_density_max 0.640
_refine_diff_density_min -0.762
_refine_ls_extinction_method none
_refine_ls_goodness_of_fit_ref 1.027
_refine_ls_hydrogen_treatment constr
_refine_ls_matrix_type full
_refine_ls_number_parameters 415
_refine_ls_number_reflns 5315
_refine_ls_number_restraints 3
_refine_ls_restrained_S_all 1.026
_refine_ls_R_factor_all 0.0249
_refine_ls_R_factor_gt 0.0213
_refine_ls_shift/su_max 0.001
_refine_ls_shift/su_mean 0.000
_refine_ls_structure_factor_coef Fsqd
_refine_ls_weighting_details 'calc w=1/[\s^2^(Fo^2^)+(0.0265P)^2^+1.4870P] where P=(Fo^2^+2Fc^2^)/3'
_refine_ls_weighting_scheme calc
_refine_ls_wR_factor_gt 0.0517
_refine_ls_wR_factor_ref 0.0535
_reflns_number_gt 4806
_reflns_number_total 5315
_reflns_threshold_expression I>2\s(I)
_cod_data_source_file wm2461.cif
_cod_data_source_block I
_cod_database_code 2229541
_cod_database_fobs_code 2229541

loop_
_symmetry_equiv_pos_as_xyz
'x, y, z'
'-x, -y, -z'

loop_
_atom_site_type_symbol
_atom_site_label
_atom_site_fract_x
_atom_site_fract_y
_atom_site_fract_z
_atom_site_U_iso_or_equiv
_atom_site_adp_type
_atom_site_calc_flag
_atom_site_refinement_flags
_atom_site_occupancy
_atom_site_disorder_assembly
_atom_site_disorder_group
Nd Nd1 0.029517(16) 0.026539(14) 0.183517(13) 0.01602(6) Uani d . 1 . .
Nd Nd2 0.306439(16) 0.036922(15) 0.455279(14) 0.01818(6) Uani d . 1 . .
C C1 0.0706(3) 0.8190(3) 0.2608(3) 0.0194(7) Uani d . 1 . .
C C2 0.1023(4) 0.7042(3) 0.2819(3) 0.0314(9) Uani d . 1 . .
H H2A 0.1766 0.6787 0.2453 0.038 Uiso calc R 1 . .
H H2B 0.1270 0.7169 0.3629 0.038 Uiso calc R 1 . .
C C3 -0.0041(4) 0.6073(3) 0.2411(3) 0.0244(8) Uani d . 1 . .
C C4 -0.1173(4) 0.6146(3) 0.2887(3) 0.0340(9) Uani d . 1 . .
H H4 -0.1275 0.6802 0.3468 0.041 Uiso calc R 1 . .
C C5 -0.2149(4) 0.5267(3) 0.2516(4) 0.0368(9) Uani d . 1 . .
H H5 -0.2897 0.5324 0.2853 0.044 Uiso calc R 1 . .
C C6 -0.2021(4) 0.4299(3) 0.1643(3) 0.0330(9) Uani d . 1 . .
H H6 -0.2691 0.3714 0.1383 0.040 Uiso calc R 1 . .
C C7 -0.0910(4) 0.4192(3) 0.1154(3) 0.0265(8) Uani d . 1 . .
C C8 0.0082(4) 0.5078(3) 0.1549(3) 0.0252(8) Uani d . 1 . .
H H8 0.0843 0.5002 0.1230 0.030 Uiso calc R 1 . .
C C9 -0.0755(4) 0.3102(3) 0.0240(3) 0.0326(9) Uani d . 1 . .
H H9A -0.1557 0.2884 -0.0279 0.039 Uiso calc R 1 . .
H H9B -0.0092 0.3272 -0.0188 0.039 Uiso calc R 1 . .
C C10 -0.0404(3) 0.2088(3) 0.0679(3) 0.0220(7) Uani d . 1 . .
C C11 -0.2153(3) 0.7492(3) 0.5878(3) 0.0243(7) Uani d . 1 . .
C C12 -0.1546(4) 0.6428(3) 0.6052(4) 0.0475(12) Uani d . 1 . .
H H12A -0.0771 0.6353 0.5692 0.057 Uiso calc R 1 . .
H H12B -0.1280 0.6558 0.6860 0.057 Uiso calc R 1 . .
C C13 -0.2359(4) 0.5289(3) 0.5614(3) 0.0322(9) Uani d . 1 . .
C C14 -0.3482(4) 0.5093(3) 0.6035(3) 0.0393(10) Uani d . 1 . .
H H14 -0.3755 0.5681 0.6597 0.047 Uiso calc R 1 . .
C C15 -0.4198(4) 0.4044(3) 0.5636(3) 0.0334(9) Uani d . 1 . .
H H15 -0.4955 0.3927 0.5924 0.040 Uiso calc R 1 . .
C C16 -0.3801(3) 0.3155(3) 0.4805(3) 0.0280(8) Uani d . 1 . .
H H16 -0.4301 0.2449 0.4526 0.034 Uiso calc R 1 . .
C C17 -0.2661(3) 0.3315(3) 0.4388(3) 0.0232(7) Uani d . 1 . .
C C18 -0.1952(3) 0.4387(3) 0.4794(3) 0.0258(8) Uani d . 1 . .
H H18 -0.1190 0.4506 0.4512 0.031 Uiso calc R 1 . .
C C19 -0.2165(3) 0.2365(3) 0.3508(3) 0.0257(8) Uani d . 1 . .
H H19A -0.1419 0.2690 0.3271 0.031 Uiso calc R 1 . .
H H19B -0.2825 0.2110 0.2848 0.031 Uiso calc R 1 . .
C C20 -0.1792(3) 0.1314(3) 0.3893(3) 0.0194(7) Uani d . 1 . .
C C21 0.4696(3) 0.1360(3) -0.3232(3) 0.0249(8) Uani d . 1 . .
C C22 0.5520(3) 0.2052(3) -0.2133(3) 0.0289(8) Uani d . 1 . .
H H22A 0.6237 0.1609 -0.1973 0.035 Uiso calc R 1 . .
H H22B 0.5873 0.2772 -0.2238 0.035 Uiso calc R 1 . .
C C23 0.4804(3) 0.2339(3) -0.1121(3) 0.0272(8) Uani d . 1 . .
C C24 0.3884(5) 0.3138(4) -0.1054(4) 0.0496(12) Uani d . 1 . .
H H24 0.3733 0.3507 -0.1626 0.060 Uiso calc R 1 . .
H H1W -0.2406 0.0218 0.0635 0.060 Uiso d R 1 . .
H H2W -0.2406 -0.0802 0.1125 0.060 Uiso d R 1 . .
H H4W 0.1094 0.0990 0.6110 0.060 Uiso d RD 1 . .
H H3W 0.0294 0.0896 0.5035 0.060 Uiso d RD 1 . .
C C25 0.3193(5) 0.3397(4) -0.0164(4) 0.0574(14) Uani d . 1 . .
H H25 0.2561 0.3919 -0.0146 0.069 Uiso calc R 1 . .
C C26 0.3432(4) 0.2885(4) 0.0707(3) 0.0409(10) Uani d . 1 . .
H H26 0.2972 0.3075 0.1319 0.049 Uiso calc R 1 . .
C C27 0.4349(3) 0.2093(3) 0.0676(3) 0.0270(8) Uani d . 1 . .
C C28 0.5025(3) 0.1825(3) -0.0248(3) 0.0261(8) Uani d . 1 . .
H H28 0.5641 0.1286 -0.0278 0.031 Uiso calc R 1 . .
C C29 0.4652(4) 0.1561(4) 0.1644(3) 0.0348(9) Uani d . 1 . .
H H29A 0.5015 0.2183 0.2310 0.042 Uiso calc R 1 . .
H H29B 0.5324 0.1040 0.1459 0.042 Uiso calc R 1 . .
C C30 0.3579(3) 0.0892(3) 0.1978(3) 0.0242(7) Uani d . 1 . .
O O1 0.1566(2) 0.9053(2) 0.2968(2) 0.0274(5) Uani d . 1 . .
O O2 -0.0342(2) 0.8302(2) 0.2080(2) 0.0284(6) Uani d . 1 . .
O O3 -0.0371(3) 0.10987(19) -0.0009(2) 0.0300(6) Uani d . 1 . .
O O4 -0.0146(3) 0.2218(2) 0.1716(2) 0.0346(6) Uani d . 1 . .
O O5 -0.1595(2) 0.84733(19) 0.64899(19) 0.0252(5) Uani d . 1 . .
O O6 -0.3093(2) 0.7452(2) 0.5148(2) 0.0312(6) Uani d . 1 . .
O O7 -0.0998(2) 0.0686(2) 0.3388(2) 0.0274(5) Uani d . 1 . .
O O8 -0.2271(3) 0.1114(2) 0.4695(2) 0.0365(6) Uani d . 1 . .
O O9 0.5273(2) 0.1006(2) -0.41110(18) 0.0243(5) Uani d . 1 . .
O O10 0.3524(3) 0.1179(3) -0.3299(2) 0.0445(7) Uani d . 1 . .
O O11 0.3881(2) 0.0619(2) 0.2879(2) 0.0300(6) Uani d . 1 . .
O O12 0.2492(2) 0.0633(2) 0.1359(2) 0.0308(6) Uani d . 1 . .
O O13 -0.2057(2) -0.0221(2) 0.1036(2) 0.0355(6) Uani d . 1 . .
O O14 0.1067(2) 0.1022(2) 0.5416(2) 0.0334(6) Uani d D 1 . .

loop_
_atom_site_aniso_label
_atom_site_aniso_U_11
_atom_site_aniso_U_22
_atom_site_aniso_U_33
_atom_site_aniso_U_12
_atom_site_aniso_U_13
_atom_site_aniso_U_23
Nd1 0.02272(10) 0.01120(9) 0.01384(9) 0.00192(7) 0.00258(7) 0.00292(7)
Nd2 0.02183(10) 0.01863(10) 0.01494(10) 0.00167(7) 0.00283(7) 0.00602(7)
C1 0.0306(18) 0.0139(16) 0.0136(15) 0.0028(14) 0.0065(14) 0.0017(13)
C2 0.043(2) 0.0156(18) 0.037(2) 0.0046(15) -0.0013(17) 0.0105(16)
C3 0.038(2) 0.0119(16) 0.0242(18) 0.0036(14) 0.0010(15) 0.0084(14)
C4 0.060(3) 0.0161(18) 0.029(2) 0.0100(17) 0.0159(19) 0.0066(15)
C5 0.044(2) 0.030(2) 0.046(2) 0.0107(18) 0.0183(19) 0.0189(19)
C6 0.041(2) 0.0188(19) 0.040(2) -0.0011(16) -0.0013(18) 0.0131(17)
C7 0.045(2) 0.0113(17) 0.0229(18) 0.0071(15) -0.0007(16) 0.0063(14)
C8 0.037(2) 0.0177(17) 0.0242(17) 0.0095(15) 0.0074(15) 0.0093(14)
C9 0.057(3) 0.0178(18) 0.0218(18) 0.0051(17) 0.0011(17) 0.0055(15)
C10 0.0297(18) 0.0129(17) 0.0227(18) 0.0016(13) 0.0054(14) 0.0032(14)
C11 0.0265(18) 0.0175(18) 0.0254(18) -0.0028(14) 0.0044(15) 0.0005(14)
C12 0.039(2) 0.016(2) 0.073(3) 0.0030(17) -0.018(2) -0.0002(19)
C13 0.034(2) 0.0155(18) 0.041(2) 0.0040(15) -0.0102(17) 0.0048(16)
C14 0.048(3) 0.029(2) 0.036(2) 0.0154(19) 0.0028(19) -0.0006(17)
C15 0.032(2) 0.030(2) 0.039(2) 0.0066(16) 0.0131(17) 0.0079(17)
C16 0.0314(19) 0.0191(18) 0.033(2) 0.0000(15) 0.0033(16) 0.0077(15)
C17 0.0307(19) 0.0192(17) 0.0210(17) 0.0042(14) 0.0007(14) 0.0087(14)
C18 0.0224(17) 0.0199(18) 0.035(2) 0.0017(14) -0.0010(15) 0.0103(15)
C19 0.0315(19) 0.0219(18) 0.0252(18) 0.0034(15) 0.0049(15) 0.0082(15)
C20 0.0236(17) 0.0151(16) 0.0167(16) -0.0015(13) 0.0018(13) 0.0007(13)
C21 0.0294(19) 0.030(2) 0.0158(17) 0.0037(15) 0.0031(14) 0.0064(15)
C22 0.0305(19) 0.035(2) 0.0192(18) 0.0000(16) 0.0027(15) 0.0038(16)
C23 0.033(2) 0.030(2) 0.0161(17) -0.0001(15) 0.0021(15) 0.0036(15)
C24 0.069(3) 0.055(3) 0.039(2) 0.029(2) 0.026(2) 0.026(2)
C25 0.077(3) 0.063(3) 0.050(3) 0.043(3) 0.037(3) 0.027(2)
C26 0.056(3) 0.040(2) 0.030(2) 0.010(2) 0.0212(19) 0.0081(18)
C27 0.0319(19) 0.0269(19) 0.0227(18) -0.0050(15) 0.0032(15) 0.0094(15)
C28 0.0246(18) 0.0267(19) 0.0253(18) -0.0011(14) 0.0007(15) 0.0060(15)
C29 0.030(2) 0.047(2) 0.030(2) -0.0072(17) 0.0004(16) 0.0188(18)
C30 0.0282(19) 0.0257(19) 0.0193(17) 0.0035(15) 0.0082(15) 0.0046(15)
O1 0.0361(14) 0.0165(12) 0.0282(13) -0.0012(10) -0.0038(11) 0.0079(10)
O2 0.0297(13) 0.0205(13) 0.0363(14) 0.0001(10) -0.0006(11) 0.0126(11)
O3 0.0495(16) 0.0138(12) 0.0258(13) 0.0040(11) 0.0117(12) 0.0010(10)
O4 0.0642(19) 0.0190(13) 0.0199(13) 0.0106(12) -0.0007(12) 0.0060(10)
O5 0.0326(13) 0.0158(12) 0.0228(12) 0.0005(10) -0.0011(10) 0.0001(10)
O6 0.0322(14) 0.0198(13) 0.0356(14) -0.0023(10) -0.0064(12) 0.0035(11)
O7 0.0340(14) 0.0250(13) 0.0264(13) 0.0103(11) 0.0121(11) 0.0080(11)
O8 0.0593(18) 0.0261(14) 0.0353(15) 0.0142(13) 0.0287(14) 0.0160(12)
O9 0.0316(13) 0.0260(13) 0.0162(11) 0.0074(10) 0.0064(10) 0.0050(10)
O10 0.0263(15) 0.073(2) 0.0265(14) -0.0010(14) 0.0021(12) 0.0016(14)
O11 0.0310(14) 0.0403(15) 0.0247(13) 0.0063(11) 0.0083(11) 0.0165(12)
O12 0.0262(13) 0.0424(16) 0.0236(13) -0.0044(11) 0.0031(11) 0.0100(12)
O13 0.0298(14) 0.0386(16) 0.0362(15) -0.0043(12) -0.0032(12) 0.0119(12)
O14 0.0334(14) 0.0384(16) 0.0316(14) 0.0090(12) 0.0078(11) 0.0129(12)

loop_
_atom_type_symbol
_atom_type_description
_atom_type_scat_dispersion_real
_atom_type_scat_dispersion_imag
_atom_type_scat_source
C C 0.0033 0.0016 'International Tables Vol C Tables 4.2.6.8 and 6.1.1.4'
H H 0.0000 0.0000 'International Tables Vol C Tables 4.2.6.8 and 6.1.1.4'
O O 0.0106 0.0060 'International Tables Vol C Tables 4.2.6.8 and 6.1.1.4'
Nd Nd -0.1943 3.0179 'International Tables Vol C Tables 4.2.6.8 and 6.1.1.4'

loop_
_geom_angle_atom_site_label_1
_geom_angle_atom_site_label_2
_geom_angle_atom_site_label_3
_geom_angle_site_symmetry_1
_geom_angle_site_symmetry_3
_geom_angle
_geom_angle_publ_flag
O3 Nd1 O5 2 2_566 144.23(9) ?
O3 Nd1 O4 2 . 113.33(8) ?
O5 Nd1 O4 2_566 . 76.46(8) ?
O3 Nd1 O7 2 . 141.44(8) ?
O5 Nd1 O7 2_566 . 71.16(8) ?
O4 Nd1 O7 . . 84.45(8) ?
O3 Nd1 O12 2 . 74.32(8) ?
O5 Nd1 O12 2_566 . 71.68(8) ?
O4 Nd1 O12 . . 88.05(9) ?
O7 Nd1 O12 . . 142.83(8) ?
O3 Nd1 O13 2 . 77.43(9) ?
O5 Nd1 O13 2_566 . 138.26(8) ?
O4 Nd1 O13 . . 83.71(9) ?
O7 Nd1 O13 . . 70.65(8) ?
O12 Nd1 O13 . . 144.46(8) ?
O3 Nd1 O2 2 1_545 75.03(8) ?
O5 Nd1 O2 2_566 1_545 112.51(8) ?
O4 Nd1 O2 . 1_545 153.02(9) ?
O7 Nd1 O2 . 1_545 75.35(8) ?
O12 Nd1 O2 . 1_545 118.83(8) ?
O13 Nd1 O2 . 1_545 72.90(8) ?
O3 Nd1 O1 2 1_545 94.43(8) ?
O5 Nd1 O1 2_566 1_545 69.57(8) ?
O4 Nd1 O1 . 1_545 146.02(8) ?
O7 Nd1 O1 . 1_545 85.44(8) ?
O12 Nd1 O1 . 1_545 80.76(8) ?
O13 Nd1 O1 . 1_545 122.85(8) ?
O2 Nd1 O1 1_545 1_545 50.71(7) ?
O3 Nd1 O3 2 . 64.78(9) ?
O5 Nd1 O3 2_566 . 119.11(7) ?
O4 Nd1 O3 . . 48.91(7) ?
O7 Nd1 O3 . . 119.10(8) ?
O12 Nd1 O3 . . 80.67(8) ?
O13 Nd1 O3 . . 67.92(8) ?
O2 Nd1 O3 1_545 . 128.34(7) ?
O1 Nd1 O3 1_545 . 155.25(8) ?
O8 Nd2 O11 2_556 . 140.87(9) ?
O8 Nd2 O9 2_556 2_655 80.82(8) ?
O11 Nd2 O9 . 2_655 72.33(8) ?
O8 Nd2 O1 2_556 1_545 74.90(9) ?
O11 Nd2 O1 . 1_545 76.48(8) ?
O9 Nd2 O1 2_655 1_545 88.60(8) ?
O8 Nd2 O14 2_556 . 71.83(9) ?
O11 Nd2 O14 . . 131.77(8) ?
O9 Nd2 O14 2_655 . 152.59(8) ?
O1 Nd2 O14 1_545 . 85.98(8) ?
O8 Nd2 O6 2_556 2_566 140.58(9) ?
O11 Nd2 O6 . 2_566 77.47(9) ?
O9 Nd2 O6 2_655 2_566 132.09(8) ?
O1 Nd2 O6 1_545 2_566 119.41(8) ?
O14 Nd2 O6 . 2_566 72.89(9) ?
O8 Nd2 O10 2_556 1_556 73.99(10) ?
O11 Nd2 O10 . 1_556 139.31(9) ?
O9 Nd2 O10 2_655 1_556 103.61(8) ?
O1 Nd2 O10 1_545 1_556 144.10(9) ?
O14 Nd2 O10 . 1_556 67.60(8) ?
O6 Nd2 O10 2_566 1_556 76.78(9) ?
O8 Nd2 O5 2_556 2_566 123.39(9) ?
O11 Nd2 O5 . 2_566 67.91(8) ?
O9 Nd2 O5 2_655 2_566 137.67(7) ?
O1 Nd2 O5 1_545 2_566 68.79(7) ?
O14 Nd2 O5 . 2_566 63.87(8) ?
O6 Nd2 O5 2_566 2_566 50.79(7) ?
O10 Nd2 O5 1_556 2_566 115.78(9) ?
O8 Nd2 O9 2_556 1_556 99.49(9) ?
O11 Nd2 O9 . 1_556 94.98(8) ?
O9 Nd2 O9 2_655 1_556 65.88(9) ?
O1 Nd2 O9 1_545 1_556 154.47(8) ?
O14 Nd2 O9 . 1_556 116.39(8) ?
O6 Nd2 O9 2_566 1_556 80.98(7) ?
O10 Nd2 O9 1_556 1_556 50.17(8) ?
O5 Nd2 O9 2_566 1_556 130.65(7) ?
O2 C1 O1 . . 120.1(3) ?
O2 C1 C2 . . 121.6(3) ?
O1 C1 C2 . . 118.3(3) ?
C3 C2 C1 . . 115.8(3) ?
C3 C2 H2A . . 108.3 ?
C1 C2 H2A . . 108.3 ?
C3 C2 H2B . . 108.3 ?
C1 C2 H2B . . 108.3 ?
H2A C2 H2B . . 107.4 ?
C4 C3 C8 . . 118.0(3) ?
C4 C3 C2 . . 120.9(3) ?
C8 C3 C2 . . 121.1(3) ?
C5 C4 C3 . . 121.1(4) ?
C5 C4 H4 . . 119.4 ?
C3 C4 H4 . . 119.4 ?
C4 C5 C6 . . 120.1(4) ?
C4 C5 H5 . . 120.0 ?
C6 C5 H5 . . 120.0 ?
C7 C6 C5 . . 120.5(4) ?
C7 C6 H6 . . 119.7 ?
C5 C6 H6 . . 119.7 ?
C6 C7 C8 . . 119.0(3) ?
C6 C7 C9 . . 120.0(3) ?
C8 C7 C9 . . 120.9(3) ?
C7 C8 C3 . . 121.3(3) ?
C7 C8 H8 . . 119.4 ?
C3 C8 H8 . . 119.4 ?
C10 C9 C7 . . 114.1(3) ?
C10 C9 H9A . . 108.7 ?
C7 C9 H9A . . 108.7 ?
C10 C9 H9B . . 108.7 ?
C7 C9 H9B . . 108.7 ?
H9A C9 H9B . . 107.6 ?
O4 C10 O3 . . 119.9(3) ?
O4 C10 C9 . . 120.3(3) ?
O3 C10 C9 . . 119.9(3) ?
O6 C11 O5 . . 120.5(3) ?
O6 C11 C12 . . 123.3(3) ?
O5 C11 C12 . . 116.0(3) ?
C13 C12 C11 . . 117.0(3) ?
C13 C12 H12A . . 108.0 ?
C11 C12 H12A . . 108.0 ?
C13 C12 H12B . . 108.0 ?
C11 C12 H12B . . 108.0 ?
H12A C12 H12B . . 107.3 ?
C14 C13 C18 . . 118.6(3) ?
C14 C13 C12 . . 121.8(4) ?
C18 C13 C12 . . 119.6(4) ?
C15 C14 C13 . . 120.8(4) ?
C15 C14 H14 . . 119.6 ?
C13 C14 H14 . . 119.6 ?
C14 C15 C16 . . 120.4(4) ?
C14 C15 H15 . . 119.8 ?
C16 C15 H15 . . 119.8 ?
C15 C16 C17 . . 120.1(3) ?
C15 C16 H16 . . 119.9 ?
C17 C16 H16 . . 119.9 ?
C16 C17 C18 . . 118.8(3) ?
C16 C17 C19 . . 122.3(3) ?
C18 C17 C19 . . 118.9(3) ?
C17 C18 C13 . . 121.2(3) ?
C17 C18 H18 . . 119.4 ?
C13 C18 H18 . . 119.4 ?
C17 C19 C20 . . 115.1(3) ?
C17 C19 H19A . . 108.5 ?
C20 C19 H19A . . 108.5 ?
C17 C19 H19B . . 108.5 ?
C20 C19 H19B . . 108.5 ?
H19A C19 H19B . . 107.5 ?
O8 C20 O7 . . 123.0(3) ?
O8 C20 C19 . . 118.7(3) ?
O7 C20 C19 . . 118.3(3) ?
O10 C21 O9 . . 120.9(3) ?
O10 C21 C22 . . 121.8(3) ?
O9 C21 C22 . . 117.3(3) ?
C23 C22 C21 . . 114.1(3) ?
C23 C22 H22A . . 108.7 ?
C21 C22 H22A . . 108.7 ?
C23 C22 H22B . . 108.7 ?
C21 C22 H22B . . 108.7 ?
H22A C22 H22B . . 107.6 ?
C28 C23 C24 . . 118.0(3) ?
C28 C23 C22 . . 122.3(3) ?
C24 C23 C22 . . 119.7(3) ?
C25 C24 C23 . . 121.3(4) ?
C25 C24 H24 . . 119.4 ?
C23 C24 H24 . . 119.4 ?
C24 C25 C26 . . 120.1(4) ?
C24 C25 H25 . . 120.0 ?
C26 C25 H25 . . 120.0 ?
C25 C26 C27 . . 120.4(4) ?
C25 C26 H26 . . 119.8 ?
C27 C26 H26 . . 119.8 ?
C26 C27 C28 . . 118.7(3) ?
C26 C27 C29 . . 120.8(3) ?
C28 C27 C29 . . 120.5(3) ?
C23 C28 C27 . . 121.6(3) ?
C23 C28 H28 . . 119.2 ?
C27 C28 H28 . . 119.2 ?
C27 C29 C30 . . 119.0(3) ?
C27 C29 H29A . . 107.6 ?
C30 C29 H29A . . 107.6 ?
C27 C29 H29B . . 107.6 ?
C30 C29 H29B . . 107.6 ?
H29A C29 H29B . . 107.0 ?
O11 C30 O12 . . 125.0(3) ?
O11 C30 C29 . . 114.2(3) ?
O12 C30 C29 . . 120.8(3) ?
C1 O1 Nd2 . 1_565 149.4(2) ?
C1 O1 Nd1 . 1_565 92.21(19) ?
Nd2 O1 Nd1 1_565 1_565 109.46(8) ?
C1 O2 Nd1 . 1_565 96.0(2) ?
C10 O3 Nd1 . 2 155.9(2) ?
C10 O3 Nd1 . . 87.89(19) ?
Nd1 O3 Nd1 2 . 115.22(9) ?
C10 O4 Nd1 . . 103.32(19) ?
C11 O5 Nd1 . 2_566 153.8(2) ?
C11 O5 Nd2 . 2_566 92.8(2) ?
Nd1 O5 Nd2 2_566 2_566 111.55(9) ?
C11 O6 Nd2 . 2_566 95.8(2) ?
C20 O7 Nd1 . . 147.9(2) ?
C20 O8 Nd2 . 2_556 144.9(2) ?
C21 O9 Nd2 . 2_655 132.8(2) ?
C21 O9 Nd2 . 1_554 91.54(19) ?
Nd2 O9 Nd2 2_655 1_554 114.12(8) ?
C21 O10 Nd2 . 1_554 96.9(2) ?
C30 O11 Nd2 . . 143.5(2) ?
C30 O12 Nd1 . . 131.1(2) ?
Nd1 O13 H1W . . 116.9 ?
Nd1 O13 H2W . . 117.1 ?
H1W O13 H2W . . 125.7 ?
Nd2 O14 H4W . . 113.5 ?
Nd2 O14 H3W . . 123.7 ?
H4W O14 H3W . . 113.8 ?

loop_
_geom_bond_atom_site_label_1
_geom_bond_atom_site_label_2
_geom_bond_site_symmetry_2
_geom_bond_distance
_geom_bond_publ_flag
Nd1 O3 2 2.415(2) ?
Nd1 O5 2_566 2.416(2) ?
Nd1 O4 . 2.441(2) ?
Nd1 O7 . 2.442(2) ?
Nd1 O12 . 2.496(2) ?
Nd1 O13 . 2.519(2) ?
Nd1 O2 1_545 2.520(2) ?
Nd1 O1 1_545 2.576(2) ?
Nd1 O3 . 2.749(2) ?
Nd2 O8 2_556 2.377(2) ?
Nd2 O11 . 2.418(2) ?
Nd2 O9 2_655 2.462(2) ?
Nd2 O1 1_545 2.475(2) ?
Nd2 O14 . 2.529(3) ?
Nd2 O6 2_566 2.531(2) ?
Nd2 O10 1_556 2.542(3) ?
Nd2 O5 2_566 2.571(2) ?
Nd2 O9 1_556 2.621(2) ?
C1 O2 . 1.237(4) ?
C1 O1 . 1.282(4) ?
C1 C2 . 1.510(4) ?
C2 C3 . 1.506(5) ?
C2 H2A . 0.9700 ?
C2 H2B . 0.9700 ?
C3 C4 . 1.385(5) ?
C3 C8 . 1.392(5) ?
C4 C5 . 1.374(6) ?
C4 H4 . 0.9300 ?
C5 C6 . 1.378(5) ?
C5 H5 . 0.9300 ?
C6 C7 . 1.373(5) ?
C6 H6 . 0.9300 ?
C7 C8 . 1.392(5) ?
C7 C9 . 1.508(5) ?
C8 H8 . 0.9300 ?
C9 C10 . 1.499(5) ?
C9 H9A . 0.9700 ?
C9 H9B . 0.9700 ?
C10 O4 . 1.241(4) ?
C10 O3 . 1.263(4) ?
C11 O6 . 1.239(4) ?
C11 O5 . 1.281(4) ?
C11 C12 . 1.503(5) ?
C12 C13 . 1.502(5) ?
C12 H12A . 0.9700 ?
C12 H12B . 0.9700 ?
C13 C14 . 1.381(6) ?
C13 C18 . 1.391(5) ?
C14 C15 . 1.367(6) ?
C14 H14 . 0.9300 ?
C15 C16 . 1.384(5) ?
C15 H15 . 0.9300 ?
C16 C17 . 1.384(5) ?
C16 H16 . 0.9300 ?
C17 C18 . 1.387(5) ?
C17 C19 . 1.508(5) ?
C18 H18 . 0.9300 ?
C19 C20 . 1.510(5) ?
C19 H19A . 0.9700 ?
C19 H19B . 0.9700 ?
C20 O8 . 1.239(4) ?
C20 O7 . 1.257(4) ?
C21 O10 . 1.227(4) ?
C21 O9 . 1.290(4) ?
C21 C22 . 1.519(5) ?
C21 Nd2 1_554 2.952(3) ?
C22 C23 . 1.506(5) ?
C22 H22A . 0.9700 ?
C22 H22B . 0.9700 ?
C23 C28 . 1.380(5) ?
C23 C24 . 1.383(5) ?
C24 C25 . 1.366(6) ?
C24 H24 . 0.9300 ?
C25 C26 . 1.377(6) ?
C25 H25 . 0.9300 ?
C26 C27 . 1.377(5) ?
C26 H26 . 0.9300 ?
C27 C28 . 1.391(5) ?
C27 C29 . 1.507(5) ?
C28 H28 . 0.9300 ?
C29 C30 . 1.512(5) ?
C29 H29A . 0.9700 ?
C29 H29B . 0.9700 ?
C30 O11 . 1.251(4) ?
C30 O12 . 1.266(4) ?
O1 Nd2 1_565 2.475(2) ?
O1 Nd1 1_565 2.576(2) ?
O2 Nd1 1_565 2.520(2) ?
O3 Nd1 2 2.415(2) ?
O5 Nd1 2_566 2.416(2) ?
O5 Nd2 2_566 2.571(2) ?
O6 Nd2 2_566 2.531(2) ?
O8 Nd2 2_556 2.377(2) ?
O9 Nd2 2_655 2.462(2) ?
O9 Nd2 1_554 2.621(2) ?
O10 Nd2 1_554 2.542(3) ?
O13 H1W . 0.8758 ?
O13 H2W . 0.8110 ?
O14 H4W . 0.8644 ?
O14 H3W . 0.8693 ?

loop_
_geom_hbond_atom_site_label_D
_geom_hbond_atom_site_label_H
_geom_hbond_atom_site_label_A
_geom_hbond_site_symmetry_A
_geom_hbond_distance_DH
_geom_hbond_distance_HA
_geom_hbond_distance_DA
_geom_hbond_angle_DHA
O13 H1W O12 2 0.88 2.39 2.838(3) 112
O14 H4W O7 2_556 0.86 2.26 2.829(3) 124
O14 H4W O2 2_566 0.86 2.41 3.177(4) 148
O14 H3W O7 . 0.87 2.25 3.024(3) 149
O14 H3W O14 2_556 0.87 2.53 3.100(5) 123

loop_
_geom_torsion_atom_site_label_1
_geom_torsion_atom_site_label_2
_geom_torsion_atom_site_label_3
_geom_torsion_atom_site_label_4
_geom_torsion_site_symmetry_1
_geom_torsion_site_symmetry_2
_geom_torsion_site_symmetry_3
_geom_torsion_site_symmetry_4
_geom_torsion
_geom_torsion_publ_flag
O2 C1 C2 C3 . . . . -3.6(5) ?
O1 C1 C2 C3 . . . . 178.0(3) ?
C1 C2 C3 C4 . . . . -65.1(5) ?
C1 C2 C3 C8 . . . . 115.0(4) ?
C8 C3 C4 C5 . . . . -0.4(5) ?
C2 C3 C4 C5 . . . . 179.8(3) ?
C3 C4 C5 C6 . . . . -1.1(6) ?
C4 C5 C6 C7 . . . . 1.4(6) ?
C5 C6 C7 C8 . . . . -0.2(5) ?
C5 C6 C7 C9 . . . . 176.9(3) ?
C6 C7 C8 C3 . . . . -1.3(5) ?
C9 C7 C8 C3 . . . . -178.4(3) ?
C4 C3 C8 C7 . . . . 1.6(5) ?
C2 C3 C8 C7 . . . . -178.6(3) ?
C6 C7 C9 C10 . . . . -78.4(4) ?
C8 C7 C9 C10 . . . . 98.7(4) ?
C7 C9 C10 O4 . . . . -6.9(5) ?
C7 C9 C10 O3 . . . . 173.1(3) ?
O6 C11 C12 C13 . . . . -21.0(6) ?
O5 C11 C12 C13 . . . . 162.9(4) ?
C11 C12 C13 C14 . . . . -62.9(6) ?
C11 C12 C13 C18 . . . . 119.6(4) ?
C18 C13 C14 C15 . . . . -1.6(6) ?
C12 C13 C14 C15 . . . . -179.1(4) ?
C13 C14 C15 C16 . . . . 0.5(6) ?
C14 C15 C16 C17 . . . . 1.3(6) ?
C15 C16 C17 C18 . . . . -1.9(5) ?
C15 C16 C17 C19 . . . . 178.2(3) ?
C16 C17 C18 C13 . . . . 0.8(5) ?
C19 C17 C18 C13 . . . . -179.3(3) ?
C14 C13 C18 C17 . . . . 0.9(5) ?
C12 C13 C18 C17 . . . . 178.5(3) ?
C16 C17 C19 C20 . . . . -65.2(4) ?
C18 C17 C19 C20 . . . . 114.9(4) ?
C17 C19 C20 O8 . . . . 22.9(5) ?
C17 C19 C20 O7 . . . . -156.6(3) ?
O10 C21 C22 C23 . . . . 8.0(5) ?
O9 C21 C22 C23 . . . . -174.6(3) ?
C21 C22 C23 C28 . . . . 109.6(4) ?
C21 C22 C23 C24 . . . . -70.0(5) ?
C28 C23 C24 C25 . . . . -1.3(7) ?
C22 C23 C24 C25 . . . . 178.3(4) ?
C23 C24 C25 C26 . . . . 2.0(8) ?
C24 C25 C26 C27 . . . . -1.3(8) ?
C25 C26 C27 C28 . . . . 0.1(6) ?
C25 C26 C27 C29 . . . . 177.8(4) ?
C24 C23 C28 C27 . . . . 0.1(6) ?
C22 C23 C28 C27 . . . . -179.5(3) ?
C26 C27 C28 C23 . . . . 0.5(5) ?
C29 C27 C28 C23 . . . . -177.2(3) ?
C26 C27 C29 C30 . . . . 58.1(5) ?
C28 C27 C29 C30 . . . . -124.2(4) ?
C27 C29 C30 O11 . . . . -170.9(3) ?
C27 C29 C30 O12 . . . . 10.4(5) ?
O2 C1 O1 Nd2 . . . 1_565 126.3(4) ?
C2 C1 O1 Nd2 . . . 1_565 -55.3(6) ?
O2 C1 O1 Nd1 . . . 1_565 -9.9(3) ?
C2 C1 O1 Nd1 . . . 1_565 168.6(3) ?
O1 C1 O2 Nd1 . . . 1_565 10.1(3) ?
C2 C1 O2 Nd1 . . . 1_565 -168.2(3) ?
O4 C10 O3 Nd1 . . . 2 -163.6(4) ?
C9 C10 O3 Nd1 . . . 2 16.4(8) ?
O4 C10 O3 Nd1 . . . . 0.7(3) ?
C9 C10 O3 Nd1 . . . . -179.3(3) ?
O3 Nd1 O3 C10 2 . . . -173.0(3) ?
O5 Nd1 O3 C10 2_566 . . . -33.2(2) ?
O4 Nd1 O3 C10 . . . . -0.43(19) ?
O7 Nd1 O3 C10 . . . . 50.4(2) ?
O12 Nd1 O3 C10 . . . . -96.0(2) ?
O13 Nd1 O3 C10 . . . . 100.9(2) ?
O2 Nd1 O3 C10 1_545 . . . 144.43(19) ?
O1 Nd1 O3 C10 1_545 . . . -137.8(2) ?
C1 Nd1 O3 C10 1_545 . . . 171.40(19) ?
O3 Nd1 O3 Nd1 2 . . 2 0.0 ?
O5 Nd1 O3 Nd1 2_566 . . 2 139.84(10) ?
O4 Nd1 O3 Nd1 . . . 2 172.57(17) ?
O7 Nd1 O3 Nd1 . . . 2 -136.64(10) ?
O12 Nd1 O3 Nd1 . . . 2 76.98(11) ?
O13 Nd1 O3 Nd1 . . . 2 -86.07(11) ?
O2 Nd1 O3 Nd1 1_545 . . 2 -42.57(15) ?
O1 Nd1 O3 Nd1 1_545 . . 2 35.2(2) ?
C1 Nd1 O3 Nd1 1_545 . . 2 -15.6(2) ?
O3 C10 O4 Nd1 . . . . -0.8(4) ?
C9 C10 O4 Nd1 . . . . 179.2(3) ?
O3 Nd1 O4 C10 2 . . . 7.8(3) ?
O5 Nd1 O4 C10 2_566 . . . 151.4(2) ?
O7 Nd1 O4 C10 . . . . -136.7(2) ?
O12 Nd1 O4 C10 . . . . 79.8(2) ?
O13 Nd1 O4 C10 . . . . -65.6(2) ?
O2 Nd1 O4 C10 1_545 . . . -95.4(3) ?
O1 Nd1 O4 C10 1_545 . . . 150.0(2) ?
O3 Nd1 O4 C10 . . . . 0.4(2) ?
C1 Nd1 O4 C10 1_545 . . . -162.0(3) ?
O6 C11 O5 Nd1 . . . 2_566 156.4(4) ?
C12 C11 O5 Nd1 . . . 2_566 -27.5(7) ?
O6 C11 O5 Nd2 . . . 2_566 -2.8(3) ?
C12 C11 O5 Nd2 . . . 2_566 173.3(3) ?
O5 C11 O6 Nd2 . . . 2_566 2.9(4) ?
C12 C11 O6 Nd2 . . . 2_566 -173.0(4) ?
O8 C20 O7 Nd1 . . . . 175.1(3) ?
C19 C20 O7 Nd1 . . . . -5.4(6) ?
O3 Nd1 O7 C20 2 . . . -105.2(4) ?
O5 Nd1 O7 C20 2_566 . . . 93.5(4) ?
O4 Nd1 O7 C20 . . . . 15.9(4) ?
O12 Nd1 O7 C20 . . . . 95.2(4) ?
O13 Nd1 O7 C20 . . . . -69.4(4) ?
O2 Nd1 O7 C20 1_545 . . . -146.1(4) ?
O1 Nd1 O7 C20 1_545 . . . 163.4(4) ?
O3 Nd1 O7 C20 . . . . -20.0(4) ?
C1 Nd1 O7 C20 1_545 . . . -170.7(4) ?
O7 C20 O8 Nd2 . . . 2_556 -36.4(6) ?
C19 C20 O8 Nd2 . . . 2_556 144.1(3) ?
O10 C21 O9 Nd2 . . . 2_655 -118.1(3) ?
C22 C21 O9 Nd2 . . . 2_655 64.4(4) ?
O10 C21 O9 Nd2 . . . 1_554 7.5(4) ?
C22 C21 O9 Nd2 . . . 1_554 -170.0(3) ?
O9 C21 O10 Nd2 . . . 1_554 -7.8(4) ?
C22 C21 O10 Nd2 . . . 1_554 169.6(3) ?
O12 C30 O11 Nd2 . . . . -36.9(6) ?
C29 C30 O11 Nd2 . . . . 144.4(3) ?
O8 Nd2 O11 C30 2_556 . . . 100.6(4) ?
O9 Nd2 O11 C30 2_655 . . . 149.5(4) ?
O1 Nd2 O11 C30 1_545 . . . 56.7(4) ?
O14 Nd2 O11 C30 . . . . -15.2(4) ?
O6 Nd2 O11 C30 2_566 . . . -68.1(4) ?
O10 Nd2 O11 C30 1_556 . . . -120.0(4) ?
O5 Nd2 O11 C30 2_566 . . . -15.6(4) ?
O9 Nd2 O11 C30 1_556 . . . -147.7(4) ?
C11 Nd2 O11 C30 2_566 . . . -43.0(4) ?
C21 Nd2 O11 C30 1_556 . . . -134.6(4) ?
O11 C30 O12 Nd1 . . . . 27.9(5) ?
C29 C30 O12 Nd1 . . . . -153.5(3) ?
O3 Nd1 O12 C30 2 . . . -142.6(3) ?
O5 Nd1 O12 C30 2_566 . . . 26.1(3) ?
O4 Nd1 O12 C30 . . . . 102.4(3) ?
O7 Nd1 O12 C30 . . . . 24.3(4) ?
O13 Nd1 O12 C30 . . . . 178.8(3) ?
O2 Nd1 O12 C30 1_545 . . . -80.1(3) ?
O1 Nd1 O12 C30 1_545 . . . -45.4(3) ?
O3 Nd1 O12 C30 . . . . 151.1(3) ?
C1 Nd1 O12 C30 1_545 . . . -63.8(3) ?
